data_4328121
loop_
_publ_author_name
'Nikolay S. Slobodyanik'
'Kateryna V. Terebilenko'
'Ivan V. Ogorodnyk'
'Igor V. Zatovsky'
'Maksym Seredyuk'
'Vyacheslav N. Baumer'
'Philipp G\"utlich'

_publ_section_title
;
 K2MIII2(MVIO4)(PO4)2 (MIII= Fe, Sc; MVI= Mo, W), Novel Members of the
 Lagbeinite-Related Family: Synthesis, Structure, and Magnetic Properties
;
_journal_name_full 'Inorganic Chemistry'
_journal_page_first 1380
_journal_page_last 1385
_journal_paper_doi 10.1021/ic201575v
_journal_volume 51
_journal_year 2012
_chemical_absolute_configuration ad
_chemical_formula_moiety 'O12 P2 Sc2 W, 2(K)'
_chemical_formula_sum 'K2 O12 P2 Sc2 W'
_chemical_formula_weight 604.37
_chemical_name_systematic
;
 ?
;
_space_group_IT_number 198
_symmetry_cell_setting cubic
_symmetry_Int_Tables_number 198
_symmetry_space_group_name_Hall 'P 2ac 2ab 3'
_symmetry_space_group_name_H-M 'P 21 3'
_atom_sites_solution_hydrogens undef
_atom_sites_solution_primary direct
_atom_sites_solution_secondary difmap
_audit_conform_dict_location ftp://ftp.iucr.org/pub/cif_core.dic
_audit_conform_dict_name cif_core.dic
_audit_conform_dict_version 2.4
_audit_creation_date 2010-02-11
_audit_creation_method 'WinGX routine CIF_UPDATE'
_cell_angle_alpha 90
_cell_angle_beta 90
_cell_angle_gamma 90
_cell_formula_units_Z 4
_cell_length_a 10.3372(2)
_cell_length_b 10.3372(2)
_cell_length_c 10.3372(2)
_cell_measurement_reflns_used 3627
_cell_measurement_temperature 293(2)
_cell_measurement_theta_max 29.96
_cell_measurement_theta_min 2.79
_cell_volume 1104.61(4)
_computing_cell_refinement 'CrysAlis CCD (Oxford Diffraction Ltd., 2006)'
_computing_data_collection 'CrysAlis CCD (Oxford Diffraction Ltd., 2006)'
_computing_data_reduction 'CrysAlis RED (Oxford Diffraction Ltd., 2006)'
_computing_molecular_graphics 'DIAMOND (Brandenburg, 1999)'
_computing_publication_material 'WinGX publication routines (Farrugia, 1999)'
_computing_structure_refinement 'SHELXL-97 (Sheldrick, 2008)'
_computing_structure_solution 'SHELXS-97 (Sheldrick, 2008)'
_diffrn_ambient_temperature 293(2)
_diffrn_measured_fraction_theta_full 0.998
_diffrn_measured_fraction_theta_max 0.998
_diffrn_measurement_device_type XCalibur-3
_diffrn_measurement_method '\f and \w scans'
_diffrn_radiation_monochromator graphite
_diffrn_radiation_probe x-ray
_diffrn_radiation_type MoK\a
_diffrn_radiation_wavelength 0.71073
_diffrn_reflns_av_R_equivalents 0.0635
_diffrn_reflns_av_unetI/netI 0.0751
_diffrn_reflns_limit_h_max 13
_diffrn_reflns_limit_h_min -14
_diffrn_reflns_limit_k_max 7
_diffrn_reflns_limit_k_min -14
_diffrn_reflns_limit_l_max 11
_diffrn_reflns_limit_l_min -13
_diffrn_reflns_number 3627
_diffrn_reflns_theta_full 29.96
_diffrn_reflns_theta_max 29.96
_diffrn_reflns_theta_min 2.79
_diffrn_source 'fine focus sealed tube'
_diffrn_standards_interval_count 0
_diffrn_standards_interval_time 0
_diffrn_standards_number 0
_exptl_absorpt_coefficient_mu 12.583
_exptl_absorpt_correction_T_max 0.4092
_exptl_absorpt_correction_T_min 0.2735
_exptl_absorpt_correction_type multi-scan
_exptl_absorpt_process_details '(Blessing, 1995)'
_exptl_crystal_colour colorless
_exptl_crystal_density_diffrn 3.634
_exptl_crystal_description tetrahedron
_exptl_crystal_F_000 1120
_exptl_crystal_size_max 0.12
_exptl_crystal_size_mid 0.09
_exptl_crystal_size_min 0.07
_refine_diff_density_max 0.555
_refine_diff_density_min -0.655
_refine_diff_density_rms 0.129
_refine_ls_abs_structure_details '463 Friedel pairs (Flack, 1983)'
_refine_ls_abs_structure_Flack -0.01(2)
_refine_ls_extinction_coef 0.0016(2)
_refine_ls_extinction_expression Fc^*^=kFc[1+0.001xFc^2^\l^3^/sin(2\q)]^-1/4^
_refine_ls_extinction_method SHELXL
_refine_ls_goodness_of_fit_ref 0.871
_refine_ls_hydrogen_treatment undef
_refine_ls_matrix_type full
_refine_ls_number_parameters 61
_refine_ls_number_reflns 1087
_refine_ls_number_restraints 0
_refine_ls_restrained_S_all 0.871
_refine_ls_R_factor_all 0.0447
_refine_ls_R_factor_gt 0.0324
_refine_ls_shift/su_max 0
_refine_ls_shift/su_mean 0
_refine_ls_structure_factor_coef Fsqd
_refine_ls_weighting_details 'calc w=1/[\s^2^(Fo^2^)+(0.0101P)^2^+0.0000P] where P=(Fo^2^+2Fc^2^)/3'
_refine_ls_weighting_scheme calc
_refine_ls_wR_factor_gt 0.0468
_refine_ls_wR_factor_ref 0.0486
_reflns_number_gt 912
_reflns_number_total 1087
_reflns_threshold_expression >2sigma(I)
_cod_data_source_file ic201575v_si_002_2.cif
_cod_data_source_block KScW
_cod_database_code 4328121

loop_
_symmetry_equiv_pos_as_xyz
'x, y, z'
'-x+1/2, -y, z+1/2'
'x+1/2, -y+1/2, -z'
'-x, y+1/2, -z+1/2'
'y, z, x'
'-y+1/2, -z, x+1/2'
'y+1/2, -z+1/2, -x'
'-y, z+1/2, -x+1/2'
'z, x, y'
'-z, x+1/2, -y+1/2'
'-z+1/2, -x, y+1/2'
'z+1/2, -x+1/2, -y'

loop_
_atom_site_label
_atom_site_type_symbol
_atom_site_fract_x
_atom_site_fract_y
_atom_site_fract_z
_atom_site_U_iso_or_equiv
_atom_site_adp_type
_atom_site_occupancy
_atom_site_symmetry_multiplicity
_atom_site_calc_flag
_atom_site_refinement_flags
K1 K 0.7037(2) 0.7037(2) 0.7037(2) 0.0768(12) Uani 1 3 d S
K2 K 0.93087(16) 0.93087(16) 0.93087(16) 0.0549(9) Uani 1 3 d S
Sc1 Sc 0.14242(11) 0.14242(11) 0.14242(11) 0.0254(4) Uani 1 3 d S
Sc2 Sc 0.41445(14) 0.41445(14) 0.41445(14) 0.0447(7) Uani 1 3 d S
P1 P 0.45564(5) 0.22799(5) 0.12863(5) 0.01481(12) Uani 0.67 1 d P
W1 W 0.45564(5) 0.22799(5) 0.12863(5) 0.01481(12) Uani 0.33 1 d P
O1 O 0.3105(4) 0.2322(5) 0.0791(5) 0.0453(13) Uani 1 1 d .
O2 O 0.5432(6) 0.3000(5) 0.0204(5) 0.0507(15) Uani 1 1 d .
O3 O 0.5067(4) 0.0860(4) 0.1506(5) 0.0460(14) Uani 1 1 d .
O4 O 0.4782(5) 0.3073(5) 0.2566(5) 0.0584(17) Uani 1 1 d .

loop_
_atom_site_aniso_label
_atom_site_aniso_U_11
_atom_site_aniso_U_22
_atom_site_aniso_U_33
_atom_site_aniso_U_23
_atom_site_aniso_U_13
_atom_site_aniso_U_12
K1 0.0768(12) 0.0768(12) 0.0768(12) 0.0007(13) 0.0007(13) 0.0007(13)
K2 0.0549(9) 0.0549(9) 0.0549(9) -0.0114(8) -0.0114(8) -0.0114(8)
Sc1 0.0254(4) 0.0254(4) 0.0254(4) -0.0006(5) -0.0006(5) -0.0006(5)
Sc2 0.0447(7) 0.0447(7) 0.0447(7) 0.0003(6) 0.0003(6) 0.0003(6)
P1 0.0147(3) 0.0153(2) 0.0144(3) -0.0027(2) 0.0011(2) 0.0000(2)
W1 0.0147(3) 0.0153(2) 0.0144(3) -0.0027(2) 0.0011(2) 0.0000(2)
O1 0.027(2) 0.053(3) 0.056(3) 0.020(3) -0.003(2) -0.004(2)
O2 0.061(3) 0.048(3) 0.043(3) 0.019(2) 0.031(3) 0.000(3)
O3 0.043(3) 0.037(3) 0.058(3) 0.001(2) 0.004(3) 0.012(2)
O4 0.071(4) 0.061(3) 0.043(3) -0.029(3) 0.005(3) -0.009(3)

loop_
_atom_type_symbol
_atom_type_description
_atom_type_scat_dispersion_real
_atom_type_scat_dispersion_imag
_atom_type_scat_source
O O 0.0106 0.006 'International Tables Vol C Tables 4.2.6.8 and 6.1.1.4'
P P 0.1023 0.0942 'International Tables Vol C Tables 4.2.6.8 and 6.1.1.4'
K K 0.2009 0.2494 'International Tables Vol C Tables 4.2.6.8 and 6.1.1.4'
Sc Sc 0.2519 0.3716 'International Tables Vol C Tables 4.2.6.8 and 6.1.1.4'
W W -0.849 6.8722 'International Tables Vol C Tables 4.2.6.8 and 6.1.1.4'

loop_
_geom_angle_atom_site_label_1
_geom_angle_atom_site_label_2
_geom_angle_atom_site_label_3
_geom_angle
_geom_angle_site_symmetry_1
_geom_angle_site_symmetry_3
O1 K1 O1 93.17(18) 7_556 11_565
O1 K1 O1 93.17(18) 7_556 4_655
O1 K1 O1 93.17(18) 11_565 4_655
O1 K1 O2 149.67(19) 7_556 12_566
O1 K1 O2 57.24(12) 11_565 12_566
O1 K1 O2 82.98(14) 4_655 12_566
O1 K1 O2 57.24(12) 7_556 8_656
O1 K1 O2 82.98(14) 11_565 8_656
O1 K1 O2 149.67(19) 4_655 8_656
O2 K1 O2 118.53(5) 12_566 8_656
O1 K1 O2 82.98(14) 7_556 2_665
O1 K1 O2 149.67(19) 11_565 2_665
O1 K1 O2 57.24(12) 4_655 2_665
O2 K1 O2 118.53(5) 12_566 2_665
O2 K1 O2 118.53(5) 8_656 2_665
O1 K1 O4 164.04(15) 7_556 12_566
O1 K1 O4 102.45(12) 11_565 12_566
O1 K1 O4 82.85(14) 4_655 12_566
O2 K1 O4 45.36(12) 12_566 12_566
O2 K1 O4 127.40(17) 8_656 12_566
O2 K1 O4 81.89(14) 2_665 12_566
O1 K1 O4 102.45(12) 7_556 8_656
O1 K1 O4 82.85(14) 11_565 8_656
O1 K1 O4 164.04(15) 4_655 8_656
O2 K1 O4 81.89(14) 12_566 8_656
O2 K1 O4 45.36(12) 8_656 8_656
O2 K1 O4 127.40(17) 2_665 8_656
O4 K1 O4 82.94(17) 12_566 8_656
O1 K1 O4 82.85(14) 7_556 2_665
O1 K1 O4 164.04(15) 11_565 2_665
O1 K1 O4 102.45(12) 4_655 2_665
O2 K1 O4 127.40(17) 12_566 2_665
O2 K1 O4 81.89(14) 8_656 2_665
O2 K1 O4 45.36(12) 2_665 2_665
O4 K1 O4 82.94(17) 12_566 2_665
O4 K1 O4 82.94(17) 8_656 2_665
O1 K1 P1 94.84(11) 7_556 2_665
O1 K1 P1 169.45(9) 11_565 2_665
O1 K1 P1 79.55(9) 4_655 2_665
O2 K1 P1 113.81(11) 12_566 2_665
O2 K1 P1 107.16(11) 8_656 2_665
O2 K1 P1 26.14(9) 2_665 2_665
O4 K1 P1 69.27(10) 12_566 2_665
O4 K1 P1 102.06(14) 8_656 2_665
O4 K1 P1 25.36(9) 2_665 2_665
O1 K1 W1 94.84(11) 7_556 2_665
O1 K1 W1 169.45(9) 11_565 2_665
O1 K1 W1 79.55(9) 4_655 2_665
O2 K1 W1 113.81(11) 12_566 2_665
O2 K1 W1 107.16(11) 8_656 2_665
O2 K1 W1 26.14(9) 2_665 2_665
O4 K1 W1 69.27(10) 12_566 2_665
O4 K1 W1 102.06(14) 8_656 2_665
O4 K1 W1 25.36(9) 2_665 2_665
P1 K1 W1 0.000(16) 2_665 2_665
O1 K1 W1 169.45(9) 7_556 12_566
O1 K1 W1 79.55(9) 11_565 12_566
O1 K1 W1 94.84(11) 4_655 12_566
O2 K1 W1 26.14(9) 12_566 12_566
O2 K1 W1 113.81(11) 8_656 12_566
O2 K1 W1 107.16(11) 2_665 12_566
O4 K1 W1 25.36(9) 12_566 12_566
O4 K1 W1 69.27(10) 8_656 12_566
O4 K1 W1 102.06(14) 2_665 12_566
P1 K1 W1 93.36(7) 2_665 12_566
W1 K1 W1 93.36(7) 2_665 12_566
O3 K2 O3 99.60(13) 2_665 8_656
O3 K2 O3 99.60(13) 2_665 12_566
O3 K2 O3 99.60(14) 8_656 12_566
O3 K2 O2 100.51(15) 2_665 6_665
O3 K2 O2 97.58(13) 8_656 6_665
O3 K2 O2 150.87(15) 12_566 6_665
O3 K2 O2 150.87(15) 2_665 10_656
O3 K2 O2 100.51(15) 8_656 10_656
O3 K2 O2 97.58(13) 12_566 10_656
O2 K2 O2 56.04(16) 6_665 10_656
O3 K2 O2 97.58(13) 2_665 3_566
O3 K2 O2 150.87(15) 8_656 3_566
O3 K2 O2 100.51(15) 12_566 3_566
O2 K2 O2 56.04(16) 6_665 3_566
O2 K2 O2 56.04(16) 10_656 3_566
O3 K2 O4 52.28(13) 2_665 12_566
O3 K2 O4 114.90(17) 8_656 12_566
O3 K2 O4 48.77(12) 12_566 12_566
O2 K2 O4 139.29(15) 6_665 12_566
O2 K2 O4 133.10(14) 10_656 12_566
O2 K2 O4 94.21(13) 3_566 12_566
O3 K2 O4 114.90(17) 2_665 8_656
O3 K2 O4 48.77(12) 8_656 8_656
O3 K2 O4 52.28(13) 12_566 8_656
O2 K2 O4 133.10(15) 6_665 8_656
O2 K2 O4 94.21(13) 10_656 8_656
O2 K2 O4 139.29(15) 3_566 8_656
O4 K2 O4 87.60(16) 12_566 8_656
O3 K2 O4 48.77(12) 2_665 2_665
O3 K2 O4 52.28(13) 8_656 2_665
O3 K2 O4 114.90(17) 12_566 2_665
O2 K2 O4 94.21(13) 6_665 2_665
O2 K2 O4 139.29(15) 10_656 2_665
O2 K2 O4 133.10(15) 3_566 2_665
O4 K2 O4 87.60(16) 12_566 2_665
O4 K2 O4 87.60(16) 8_656 2_665
O3 K2 O4 86.17(13) 2_665 6_665
O3 K2 O4 56.94(12) 8_656 6_665
O3 K2 O4 156.54(14) 12_566 6_665
O2 K2 O4 46.18(12) 6_665 6_665
O2 K2 O4 87.35(15) 10_656 6_665
O2 K2 O4 101.23(16) 3_566 6_665
O4 K2 O4 137.36(11) 12_566 6_665
O4 K2 O4 104.63(3) 8_656 6_665
O4 K2 O4 53.19(19) 2_665 6_665
O3 K2 O4 56.94(12) 2_665 3_566
O3 K2 O4 156.54(14) 8_656 3_566
O3 K2 O4 86.17(13) 12_566 3_566
O2 K2 O4 87.35(15) 6_665 3_566
O2 K2 O4 101.23(16) 10_656 3_566
O2 K2 O4 46.18(12) 3_566 3_566
O4 K2 O4 53.19(19) 12_566 3_566
O4 K2 O4 137.36(11) 8_656 3_566
O4 K2 O4 104.63(3) 2_665 3_566
O4 K2 O4 115.48(7) 6_665 3_566
O3 K2 O4 156.54(14) 2_665 10_656
O3 K2 O4 86.17(13) 8_656 10_656
O3 K2 O4 56.94(12) 12_566 10_656
O2 K2 O4 101.23(16) 6_665 10_656
O2 K2 O4 46.18(12) 10_656 10_656
O2 K2 O4 87.35(15) 3_566 10_656
O4 K2 O4 104.63(3) 12_566 10_656
O4 K2 O4 53.19(19) 8_656 10_656
O4 K2 O4 137.36(11) 2_665 10_656
O4 K2 O4 115.48(7) 6_665 10_656
O4 K2 O4 115.48(7) 3_566 10_656
O2 Sc1 O2 88.4(2) 6_554 10_545
O2 Sc1 O2 88.4(2) 6_554 3_455
O2 Sc1 O2 88.4(2) 10_545 3_455
O2 Sc1 O1 91.74(19) 6_554 5
O2 Sc1 O1 88.1(2) 10_545 5
O2 Sc1 O1 176.5(2) 3_455 5
O2 Sc1 O1 176.5(2) 6_554 9
O2 Sc1 O1 91.74(19) 10_545 9
O2 Sc1 O1 88.1(2) 3_455 9
O1 Sc1 O1 91.7(2) 5 9
O2 Sc1 O1 88.1(2) 6_554 .
O2 Sc1 O1 176.5(2) 10_545 .
O2 Sc1 O1 91.74(19) 3_455 .
O1 Sc1 O1 91.7(2) 5 .
O1 Sc1 O1 91.7(2) 9 .
O2 Sc1 W1 111.70(15) 6_554 5
O2 Sc1 W1 85.16(15) 10_545 5
O2 Sc1 W1 158.63(16) 3_455 5
O1 Sc1 W1 20.31(13) 5 5
O1 Sc1 W1 71.79(16) 9 5
O1 Sc1 W1 95.88(15) . 5
O2 Sc1 W1 158.63(16) 6_554 9
O2 Sc1 W1 111.70(15) 10_545 9
O2 Sc1 W1 85.16(15) 3_455 9
O1 Sc1 W1 95.88(15) 5 9
O1 Sc1 W1 20.31(13) 9 9
O1 Sc1 W1 71.79(16) . 9
W1 Sc1 W1 78.36(4) 5 9
O2 Sc1 K2 53.64(15) 6_554 1_444
O2 Sc1 K2 53.64(15) 10_545 1_444
O2 Sc1 K2 53.64(15) 3_455 1_444
O1 Sc1 K2 124.02(15) 5 1_444
O1 Sc1 K2 124.02(15) 9 1_444
O1 Sc1 K2 124.02(15) . 1_444
W1 Sc1 K2 133.15(3) 5 1_444
W1 Sc1 K2 133.15(3) 9 1_444
O2 Sc1 K1 54.31(17) 6_554 3_456
O2 Sc1 K1 64.21(17) 10_545 3_456
O2 Sc1 K1 131.91(16) 3_455 3_456
O1 Sc1 K1 46.25(14) 5 3_456
O1 Sc1 K1 128.75(17) 9 3_456
O1 Sc1 K1 113.35(15) . 3_456
W1 Sc1 K1 62.16(4) 5 3_456
W1 Sc1 K1 140.40(6) 9 3_456
K2 Sc1 K1 78.64(3) 1_444 3_456
O2 Sc1 K1 131.91(16) 6_554 2_564
O2 Sc1 K1 54.31(17) 10_545 2_564
O2 Sc1 K1 64.21(17) 3_455 2_564
O1 Sc1 K1 113.35(15) 5 2_564
O1 Sc1 K1 46.25(14) 9 2_564
O1 Sc1 K1 128.75(17) . 2_564
W1 Sc1 K1 95.78(3) 5 2_564
W1 Sc1 K1 62.16(4) 9 2_564
K2 Sc1 K1 78.64(3) 1_444 2_564
K1 Sc1 K1 116.22(2) 3_456 2_564
O3 Sc2 O3 94.0(2) 7_556 4_655
O3 Sc2 O3 94.0(2) 7_556 11_565
O3 Sc2 O3 94.0(2) 4_655 11_565
O3 Sc2 O4 82.2(2) 7_556 .
O3 Sc2 O4 94.44(19) 4_655 .
O3 Sc2 O4 171.0(2) 11_565 .
O3 Sc2 O4 94.44(19) 7_556 5
O3 Sc2 O4 171.0(2) 4_655 5
O3 Sc2 O4 82.2(2) 11_565 5
O4 Sc2 O4 90.0(2) . 5
O3 Sc2 O4 171.0(2) 7_556 9
O3 Sc2 O4 82.2(2) 4_655 9
O3 Sc2 O4 94.44(19) 11_565 9
O4 Sc2 O4 90.0(2) . 9
O4 Sc2 O4 90.0(2) 5 9
O3 Sc2 K2 48.33(16) 7_556 2_664
O3 Sc2 K2 129.52(14) 4_655 2_664
O3 Sc2 K2 117.10(14) 11_565 2_664
O4 Sc2 K2 54.46(16) . 2_664
O4 Sc2 K2 59.24(16) 5 2_664
O4 Sc2 K2 129.23(18) 9 2_664
O3 Sc2 K2 129.52(14) 7_556 4_646
O3 Sc2 K2 117.10(14) 4_655 4_646
O3 Sc2 K2 48.33(16) 11_565 4_646
O4 Sc2 K2 129.23(18) . 4_646
O4 Sc2 K2 54.46(16) 5 4_646
O4 Sc2 K2 59.24(16) 9 4_646
K2 Sc2 K2 113.22(3) 2_664 4_646
O3 Sc2 K2 117.10(14) 7_556 3_466
O3 Sc2 K2 48.33(16) 4_655 3_466
O3 Sc2 K2 129.52(14) 11_565 3_466
O4 Sc2 K2 59.24(16) . 3_466
O4 Sc2 K2 129.23(18) 5 3_466
O4 Sc2 K2 54.46(16) 9 3_466
K2 Sc2 K2 113.22(3) 2_664 3_466
K2 Sc2 K2 113.22(3) 4_646 3_466
O4 P1 O3 108.3(3) . .
O4 P1 O1 113.4(3) . .
O3 P1 O1 112.9(3) . .
O4 P1 O2 105.0(3) . .
O3 P1 O2 109.9(3) . .
O1 P1 O2 107.0(3) . .
O4 P1 K2 69.1(2) . 3_466
O3 P1 K2 164.48(17) . 3_466
O1 P1 K2 81.4(2) . 3_466
O2 P1 K2 57.98(19) . 3_466
O4 P1 K1 65.2(2) . 2_664
O3 P1 K1 80.07(18) . 2_664
O1 P1 K1 165.8(2) . 2_664
O2 P1 K1 61.5(2) . 2_664
K2 P1 K1 85.16(4) 3_466 2_664
O4 P1 K2 58.5(2) . 2_664
O3 P1 K2 50.4(2) . 2_664
O1 P1 K2 125.57(18) . 2_664
O2 P1 K2 127.4(2) . 2_664
K2 P1 K2 126.89(4) 3_466 2_664
K1 P1 K2 66.76(6) 2_664 2_664
O4 P1 K1 148.7(2) . 4_645
O3 P1 K1 102.3(2) . 4_645
O1 P1 K1 45.84(18) . 4_645
O2 P1 K1 69.5(2) . 4_645
K2 P1 K1 83.09(4) 3_466 4_645
K1 P1 K1 128.02(6) 2_664 4_645
K2 P1 K1 149.63(4) 2_664 4_645
P1 O1 Sc1 132.7(3) . .
P1 O1 K1 111.4(2) . 4_645
Sc1 O1 K1 103.10(18) . 4_645
P1 O2 Sc1 167.3(4) . 3
P1 O2 K2 95.3(2) . 3_466
Sc1 O2 K2 93.51(17) 3 3_466
P1 O2 K1 92.4(2) . 2_664
Sc1 O2 K1 94.5(2) 3 2_664
K2 O2 K1 102.81(16) 3_466 2_664
P1 O3 Sc2 152.3(4) . 4_645
P1 O3 K2 105.5(2) . 2_664
Sc2 O3 K2 100.43(19) 4_645 2_664
P1 O4 Sc2 152.9(4) . .
P1 O4 K2 96.7(2) . 2_664
Sc2 O4 K2 93.53(19) . 2_664
P1 O4 K1 89.4(2) . 2_664
Sc2 O4 K1 117.3(2) . 2_664
K2 O4 K1 77.07(14) 2_664 2_664
P1 O4 K2 85.0(2) . 3_466
Sc2 O4 K2 88.69(19) . 3_466
K2 O4 K2 171.21(19) 2_664 3_466
K1 O4 K2 94.35(16) 2_664 3_466

loop_
_geom_bond_atom_site_label_1
_geom_bond_atom_site_label_2
_geom_bond_distance
_geom_bond_site_symmetry_2
K1 O1 2.942(5) 7_556
K1 O1 2.942(5) 11_565
K1 O1 2.942(5) 4_655
K1 O2 3.231(6) 12_566
K1 O2 3.231(6) 8_656
K1 O2 3.231(6) 2_665
K1 O4 3.336(6) 12_566
K1 O4 3.336(6) 8_656
K1 O4 3.336(6) 2_665
K1 P1 3.675(2) 2_665
K1 W1 3.675(2) 2_665
K1 W1 3.675(2) 12_566
K2 O3 2.974(6) 2_665
K2 O3 2.974(6) 8_656
K2 O3 2.974(6) 12_566
K2 O2 3.056(6) 6_665
K2 O2 3.056(6) 10_656
K2 O2 3.056(6) 3_566
K2 O4 3.192(6) 12_566
K2 O4 3.192(6) 8_656
K2 O4 3.192(6) 2_665
K2 O4 3.365(6) 6_665
K2 O4 3.365(6) 3_566
K2 O4 3.365(6) 10_656
Sc1 O2 2.059(5) 6_554
Sc1 O2 2.059(5) 10_545
Sc1 O2 2.059(5) 3_455
Sc1 O1 2.076(5) 5
Sc1 O1 2.076(5) 9
Sc1 O1 2.076(5) .
Sc1 W1 3.3595(14) 5
Sc1 W1 3.3595(14) 9
Sc1 K2 3.788(3) 1_444
Sc1 K1 3.9662(15) 3_456
Sc1 K1 3.9662(15) 2_564
Sc2 O3 2.064(4) 7_556
Sc2 O3 2.064(4) 4_655
Sc2 O3 2.064(4) 11_565
Sc2 O4 2.079(5) .
Sc2 O4 2.079(5) 5
Sc2 O4 2.079(5) 9
Sc2 K2 3.9151(12) 2_664
Sc2 K2 3.9151(12) 4_646
Sc2 K2 3.9151(12) 3_466
P1 O4 1.574(5) .
P1 O3 1.576(4) .
P1 O1 1.586(4) .
P1 O2 1.620(5) .
P1 K2 3.5888(15) 3_466
P1 K1 3.675(2) 2_664
P1 K2 3.7195(17) 2_664
P1 K1 3.818(3) 4_645
O1 K1 2.942(5) 4_645
O2 Sc1 2.059(5) 3
O2 K2 3.056(6) 3_466
O2 K1 3.231(6) 2_664
O3 Sc2 2.064(4) 4_645
O3 K2 2.974(6) 2_664
O4 K2 3.192(6) 2_664
O4 K1 3.336(6) 2_664
O4 K2 3.365(6) 3_466
